data_7000039
loop_
_publ_author_name
'Cokoja, Mirza'
'Gemel, Christian'
'Steinke, Tobias'
'Schroder, Felicitas'
'Fischer, Roland A.'

_publ_section_title
;
 Insertion reactions of GaCp*, InCp* and In[C(SiMe3)3] into the Ru-Cl
 bonds of [(p-cymene)RuIICl2]2 and [Cp*RuIICl]4.
;
_journal_issue 1
_journal_name_full 'Dalton transactions (Cambridge, England : 2003)'
_journal_page_first 44
_journal_page_last 54
_journal_paper_doi 10.1039/b411727a
_journal_year 2005
_chemical_formula_sum 'C30 H44 Cl3 Ga3 Ru'
_chemical_formula_weight 821.23
_chemical_name_systematic
;
?
;
_space_group_IT_number 14
_symmetry_cell_setting monoclinic
_symmetry_space_group_name_Hall '-P 2ybc'
_symmetry_space_group_name_H-M 'P 1 21/c 1'
_atom_sites_solution_hydrogens geom
_atom_sites_solution_primary direct
_atom_sites_solution_secondary difmap
_audit_creation_method SHELXL-97
_cell_angle_alpha 90.00
_cell_angle_beta 99.328(5)
_cell_angle_gamma 90.00
_cell_formula_units_Z 4
_cell_length_a 10.811(3)
_cell_length_b 16.953(4)
_cell_length_c 18.526(4)
_cell_measurement_reflns_used 4756
_cell_measurement_temperature 213(2)
_cell_measurement_theta_max 25.08
_cell_measurement_theta_min 2.95
_cell_volume 3350.5(14)
_computing_cell_refinement SMART
_computing_data_collection SMART
_computing_data_reduction SAINT
_computing_molecular_graphics 'Bruker SHELXTL'
_computing_publication_material 'Bruker SHELXTL'
_computing_structure_refinement 'SHELXL-97 (Sheldrick, 1997)'
_computing_structure_solution 'SHELXS-97 (Sheldrick, 1990)'
_diffrn_ambient_temperature 213(2)
_diffrn_measured_fraction_theta_full 0.980
_diffrn_measured_fraction_theta_max 0.980
_diffrn_measurement_device_type 'Bruker CCD 1000'
_diffrn_measurement_method '\w scans'
_diffrn_radiation_monochromator graphite
_diffrn_radiation_source 'fine-focus sealed tube'
_diffrn_radiation_type MoK\a
_diffrn_radiation_wavelength 0.71073
_diffrn_reflns_av_R_equivalents 0.0428
_diffrn_reflns_av_sigmaI/netI 0.0450
_diffrn_reflns_limit_h_max 10
_diffrn_reflns_limit_h_min -12
_diffrn_reflns_limit_k_max 19
_diffrn_reflns_limit_k_min -20
_diffrn_reflns_limit_l_max 21
_diffrn_reflns_limit_l_min -22
_diffrn_reflns_number 18261
_diffrn_reflns_theta_full 25.08
_diffrn_reflns_theta_max 25.08
_diffrn_reflns_theta_min 2.95
_exptl_absorpt_coefficient_mu 3.086
_exptl_absorpt_correction_T_max 1.000
_exptl_absorpt_correction_T_min 0.347
_exptl_absorpt_correction_type none
_exptl_crystal_colour yellow
_exptl_crystal_density_diffrn 1.628
_exptl_crystal_density_method 'not measured'
_exptl_crystal_description prisms
_exptl_crystal_F_000 1648
_exptl_crystal_size_max 0.20
_exptl_crystal_size_mid 0.20
_exptl_crystal_size_min 0.20
_refine_diff_density_max 0.866
_refine_diff_density_min -0.592
_refine_diff_density_rms 0.085
_refine_ls_extinction_method none
_refine_ls_goodness_of_fit_ref 1.017
_refine_ls_hydrogen_treatment mixed
_refine_ls_matrix_type full
_refine_ls_number_parameters 334
_refine_ls_number_reflns 5822
_refine_ls_number_restraints 0
_refine_ls_restrained_S_all 1.017
_refine_ls_R_factor_all 0.0442
_refine_ls_R_factor_gt 0.0323
_refine_ls_shift/su_max 0.001
_refine_ls_shift/su_mean 0.000
_refine_ls_structure_factor_coef Fsqd
_refine_ls_weighting_details 'calc w=1/[\s^2^(Fo^2^)+(0.0307P)^2^+4.2598P] where P=(Fo^2^+2Fc^2^)/3'
_refine_ls_weighting_scheme calc
_refine_ls_wR_factor_gt 0.0763
_refine_ls_wR_factor_ref 0.0829
_reflns_number_gt 4756
_reflns_number_total 5822
_reflns_threshold_expression >2sigma(I)
_cod_data_source_file b411727a.txt
_cod_data_source_block 4
_cod_depositor_comments
;
The following automatic conversions were performed:
'_symmetry_cell_setting' value 'Monoclinic' changed to 'monoclinic'
according to '/home/saulius/struct/CIF-dictionaries/cif_core.dic'
dictionary named 'cif_core.dic' version 2.4.1 from 2010-06-29.

Automatic conversion script
Id: cif_fix_enum 1527 2010-12-29 10:47:43Z saulius 
;
_cod_original_cell_volume 3350.4(14)
_cod_original_sg_symbol_H-M P2(1)/c
_cod_database_code 7000039

loop_
_symmetry_equiv_pos_as_xyz
'x, y, z'
'-x, y+1/2, -z+1/2'
'-x, -y, -z'
'x, -y-1/2, z-1/2'

loop_
_atom_site_label
_atom_site_type_symbol
_atom_site_fract_x
_atom_site_fract_y
_atom_site_fract_z
_atom_site_U_iso_or_equiv
_atom_site_adp_type
_atom_site_occupancy
_atom_site_symmetry_multiplicity
_atom_site_calc_flag
_atom_site_refinement_flags
_atom_site_disorder_assembly
_atom_site_disorder_group
Ru1 Ru 0.61960(2) 0.009019(16) 0.206217(15) 0.02160(9) Uani 1 1 d . . .
Ga1 Ga 0.73974(4) 0.00680(3) 0.32530(2) 0.03190(12) Uani 1 1 d . . .
Ga2 Ga 0.74064(4) 0.11897(3) 0.18090(3) 0.03541(12) Uani 1 1 d . . .
Ga3 Ga 0.50901(4) 0.11313(2) 0.26355(2) 0.02894(12) Uani 1 1 d . . .
Cl1 Cl 0.62268(11) 0.20594(6) 0.33342(6) 0.0466(3) Uani 1 1 d . . .
Cl2 Cl 0.37579(12) 0.07203(9) 0.33765(7) 0.0622(4) Uani 1 1 d . . .
Cl3 Cl 0.38526(10) 0.19211(7) 0.18297(7) 0.0513(3) Uani 1 1 d . . .
C1 C 0.8745(4) 0.0463(3) 0.4224(2) 0.0398(10) Uani 1 1 d . . .
C2 C 0.9309(4) -0.0193(3) 0.3922(2) 0.0396(10) Uani 1 1 d . . .
C3 C 0.8560(4) -0.0864(2) 0.3977(2) 0.0335(9) Uani 1 1 d . . .
C4 C 0.7525(4) -0.0635(2) 0.4309(2) 0.0326(9) Uani 1 1 d . . .
C5 C 0.7634(4) 0.0188(2) 0.4466(2) 0.0352(9) Uani 1 1 d . . .
C6 C 0.9274(5) 0.1285(3) 0.4333(3) 0.0638(15) Uani 1 1 d . . .
H6A H 0.9838 0.1313 0.4796 0.096 Uiso 1 1 calc R . .
H6B H 0.8595 0.1659 0.4334 0.096 Uiso 1 1 calc R . .
H6C H 0.9730 0.1412 0.3938 0.096 Uiso 1 1 calc R . .
C7 C 1.0536(4) -0.0182(4) 0.3622(3) 0.0683(16) Uani 1 1 d . . .
H7A H 1.1220 -0.0312 0.4010 0.102 Uiso 1 1 calc R . .
H7B H 1.0670 0.0340 0.3434 0.102 Uiso 1 1 calc R . .
H7C H 1.0500 -0.0565 0.3231 0.102 Uiso 1 1 calc R . .
C8 C 0.8822(5) -0.1693(3) 0.3742(3) 0.0554(13) Uani 1 1 d . . .
H8A H 0.9335 -0.1966 0.4143 0.083 Uiso 1 1 calc R . .
H8B H 0.9263 -0.1671 0.3326 0.083 Uiso 1 1 calc R . .
H8C H 0.8037 -0.1973 0.3605 0.083 Uiso 1 1 calc R . .
C9 C 0.6494(5) -0.1155(3) 0.4490(3) 0.0516(12) Uani 1 1 d . . .
H9A H 0.6753 -0.1394 0.4967 0.077 Uiso 1 1 calc R . .
H9B H 0.6318 -0.1566 0.4123 0.077 Uiso 1 1 calc R . .
H9C H 0.5745 -0.0842 0.4498 0.077 Uiso 1 1 calc R . .
C10 C 0.6762(5) 0.0648(3) 0.4864(3) 0.0541(13) Uani 1 1 d . . .
H10A H 0.7056 0.0620 0.5387 0.081 Uiso 1 1 calc R . .
H10B H 0.5925 0.0427 0.4754 0.081 Uiso 1 1 calc R . .
H10C H 0.6744 0.1195 0.4708 0.081 Uiso 1 1 calc R . .
C11 C 0.9230(6) 0.1657(4) 0.1544(7) 0.123(4) Uani 1 1 d . . .
C12 C 0.8626(5) 0.2229(3) 0.1915(3) 0.0576(14) Uani 1 1 d . . .
C13 C 0.7527(4) 0.2432(2) 0.1426(2) 0.0351(9) Uani 1 1 d . . .
C14 C 0.7501(7) 0.1970(3) 0.0796(3) 0.075(2) Uani 1 1 d . . .
C15 C 0.8565(13) 0.1505(5) 0.0887(7) 0.150(6) Uani 1 1 d . . .
C16 C 1.0515(7) 0.1322(7) 0.1925(10) 0.292(12) Uani 1 1 d . . .
H16A H 1.1190 0.1594 0.1743 0.437 Uiso 1 1 calc R . .
H16B H 1.0557 0.0763 0.1820 0.437 Uiso 1 1 calc R . .
H16C H 1.0596 0.1399 0.2450 0.437 Uiso 1 1 calc R . .
C17 C 0.9067(9) 0.2641(5) 0.2632(4) 0.158(5) Uani 1 1 d . . .
H17A H 0.9603 0.3081 0.2553 0.237 Uiso 1 1 calc R . .
H17B H 0.9535 0.2273 0.2974 0.237 Uiso 1 1 calc R . .
H17C H 0.8349 0.2835 0.2832 0.237 Uiso 1 1 calc R . .
C18 C 0.6623(6) 0.3064(3) 0.1544(4) 0.091(2) Uani 1 1 d . . .
H18A H 0.6863 0.3554 0.1335 0.137 Uiso 1 1 calc R . .
H18B H 0.6632 0.3133 0.2065 0.137 Uiso 1 1 calc R . .
H18C H 0.5788 0.2916 0.1310 0.137 Uiso 1 1 calc R . .
C19 C 0.6437(12) 0.2000(5) 0.0154(4) 0.212(7) Uani 1 1 d . . .
H19A H 0.6658 0.2354 -0.0216 0.317 Uiso 1 1 calc R . .
H19B H 0.5684 0.2191 0.0319 0.317 Uiso 1 1 calc R . .
H19C H 0.6288 0.1476 -0.0051 0.317 Uiso 1 1 calc R . .
C20 C 0.889(2) 0.0957(5) 0.0304(9) 0.346(14) Uani 1 1 d . . .
H20A H 0.9364 0.1244 -0.0014 0.519 Uiso 1 1 calc R . .
H20B H 0.8130 0.0750 0.0019 0.519 Uiso 1 1 calc R . .
H20C H 0.9398 0.0524 0.0534 0.519 Uiso 1 1 calc R . .
C21 C 0.4267(4) -0.0339(3) 0.1553(3) 0.0490(12) Uani 1 1 d . . .
C22 C 0.4823(5) -0.0882(3) 0.2063(3) 0.0577(14) Uani 1 1 d . . .
H22A H 0.4447 -0.0970 0.2509 0.069 Uiso 1 1 calc R . .
C23 C 0.5972(5) -0.1219(3) 0.2022(3) 0.0528(13) Uani 1 1 d . . .
H23A H 0.6387 -0.1533 0.2443 0.063 Uiso 1 1 calc R . .
C24 C 0.6640(4) -0.1038(3) 0.1475(3) 0.0479(12) Uani 1 1 d . . .
C25 C 0.6153(4) -0.0436(3) 0.0967(2) 0.0473(11) Uani 1 1 d . . .
H25A H 0.6683 -0.0214 0.0628 0.057 Uiso 1 1 calc R . .
C26 C 0.4954(4) -0.0088(3) 0.1010(2) 0.0424(11) Uani 1 1 d . . .
H26A H 0.4661 0.0372 0.0701 0.051 Uiso 1 1 calc R . .
C27 C 0.2943(4) -0.0046(4) 0.1552(4) 0.094(2) Uani 1 1 d . . .
H27A H 0.2355 -0.0401 0.1264 0.141 Uiso 1 1 calc R . .
H27B H 0.2854 0.0478 0.1342 0.141 Uiso 1 1 calc R . .
H27C H 0.2773 -0.0030 0.2050 0.141 Uiso 1 1 calc R . .
C28 C 0.7818(5) -0.1505(3) 0.1399(3) 0.0648(15) Uani 1 1 d . . .
H28A H 0.8139 -0.1739 0.1883 0.078 Uiso 1 1 calc R . .
C29 C 0.7475(7) -0.2180(4) 0.0867(5) 0.123(3) Uani 1 1 d . . .
H29A H 0.8220 -0.2485 0.0827 0.184 Uiso 1 1 calc R . .
H29B H 0.7124 -0.1970 0.0390 0.184 Uiso 1 1 calc R . .
H29C H 0.6862 -0.2517 0.1043 0.184 Uiso 1 1 calc R . .
C30 C 0.8850(6) -0.1014(4) 0.1183(5) 0.097(2) Uani 1 1 d . . .
H30A H 0.9573 -0.1344 0.1155 0.146 Uiso 1 1 calc R . .
H30B H 0.9079 -0.0602 0.1544 0.146 Uiso 1 1 calc R . .
H30C H 0.8565 -0.0775 0.0709 0.146 Uiso 1 1 calc R . .

loop_
_atom_site_aniso_label
_atom_site_aniso_U_11
_atom_site_aniso_U_22
_atom_site_aniso_U_33
_atom_site_aniso_U_23
_atom_site_aniso_U_13
_atom_site_aniso_U_12
Ru1 0.02314(15) 0.02217(16) 0.01833(16) 0.00140(11) -0.00013(11) -0.00058(11)
Ga1 0.0319(2) 0.0408(3) 0.0204(2) 0.00036(18) -0.00364(17) 0.00517(18)
Ga2 0.0376(2) 0.0283(2) 0.0437(3) 0.00472(19) 0.0164(2) -0.00391(19)
Ga3 0.0276(2) 0.0324(2) 0.0276(2) 0.00251(17) 0.00695(16) 0.00552(17)
Cl1 0.0635(7) 0.0358(6) 0.0382(6) -0.0082(4) 0.0015(5) 0.0040(5)
Cl2 0.0522(7) 0.0889(10) 0.0530(8) 0.0105(7) 0.0310(6) -0.0012(7)
Cl3 0.0432(6) 0.0512(7) 0.0561(7) 0.0129(6) -0.0021(5) 0.0169(5)
C1 0.045(2) 0.044(2) 0.023(2) 0.0043(18) -0.0141(17) -0.006(2)
C2 0.029(2) 0.058(3) 0.028(2) 0.003(2) -0.0063(16) 0.006(2)
C3 0.036(2) 0.036(2) 0.025(2) -0.0002(17) -0.0064(16) 0.0085(17)
C4 0.039(2) 0.035(2) 0.020(2) 0.0052(16) -0.0055(16) 0.0055(18)
C5 0.047(2) 0.038(2) 0.0173(19) 0.0001(16) -0.0047(16) 0.0090(19)
C6 0.084(4) 0.050(3) 0.046(3) 0.005(2) -0.026(3) -0.018(3)
C7 0.031(2) 0.104(5) 0.069(4) 0.011(3) 0.003(2) 0.004(3)
C8 0.058(3) 0.055(3) 0.048(3) -0.012(2) -0.010(2) 0.024(2)
C9 0.060(3) 0.050(3) 0.046(3) 0.009(2) 0.012(2) -0.001(2)
C10 0.078(3) 0.052(3) 0.033(3) -0.003(2) 0.010(2) 0.022(3)
C11 0.053(4) 0.052(5) 0.288(13) 0.079(7) 0.103(6) 0.023(3)
C12 0.049(3) 0.052(3) 0.067(3) 0.024(3) -0.004(2) -0.027(2)
C13 0.041(2) 0.027(2) 0.040(2) 0.0070(18) 0.0137(18) -0.0037(17)
C14 0.149(6) 0.050(3) 0.029(3) 0.003(2) 0.023(3) -0.051(4)
C15 0.264(14) 0.036(4) 0.208(11) -0.005(6) 0.214(11) -0.019(6)
C16 0.045(4) 0.189(11) 0.66(3) 0.273(16) 0.119(9) 0.047(5)
C17 0.209(9) 0.167(8) 0.071(5) 0.047(5) -0.060(5) -0.158(8)
C18 0.089(4) 0.046(3) 0.157(7) 0.041(4) 0.072(5) 0.025(3)
C19 0.391(17) 0.152(8) 0.051(5) 0.055(5) -0.089(7) -0.184(10)
C20 0.71(3) 0.069(6) 0.39(2) -0.045(9) 0.51(2) -0.052(11)
C21 0.034(2) 0.054(3) 0.056(3) -0.021(2) -0.005(2) -0.008(2)
C22 0.062(3) 0.044(3) 0.065(3) -0.004(3) 0.004(3) -0.032(3)
C23 0.070(3) 0.030(2) 0.052(3) 0.003(2) -0.007(3) -0.010(2)
C24 0.045(2) 0.033(2) 0.057(3) -0.026(2) -0.017(2) 0.010(2)
C25 0.057(3) 0.057(3) 0.028(2) -0.017(2) 0.005(2) -0.014(2)
C26 0.049(3) 0.041(2) 0.029(2) -0.0046(18) -0.0175(19) 0.004(2)
C27 0.024(2) 0.117(6) 0.138(7) -0.053(5) 0.002(3) -0.011(3)
C28 0.069(3) 0.055(3) 0.066(4) -0.013(3) -0.001(3) 0.020(3)
C29 0.106(6) 0.096(5) 0.157(8) -0.083(5) -0.008(5) 0.042(4)
C30 0.073(4) 0.081(5) 0.147(7) 0.004(5) 0.050(4) 0.024(4)

loop_
_atom_type_symbol
_atom_type_description
_atom_type_scat_dispersion_real
_atom_type_scat_dispersion_imag
_atom_type_scat_source
C C 0.0033 0.0016 'International Tables Vol C Tables 4.2.6.8 and 6.1.1.4'
H H 0.0000 0.0000 'International Tables Vol C Tables 4.2.6.8 and 6.1.1.4'
Cl Cl 0.1484 0.1585 'International Tables Vol C Tables 4.2.6.8 and 6.1.1.4'
Ga Ga 0.2307 1.6083 'International Tables Vol C Tables 4.2.6.8 and 6.1.1.4'
Ru Ru -1.2594 0.8363 'International Tables Vol C Tables 4.2.6.8 and 6.1.1.4'

loop_
_geom_angle_atom_site_label_1
_geom_angle_atom_site_label_2
_geom_angle_atom_site_label_3
_geom_angle
_geom_angle_site_symmetry_1
_geom_angle_site_symmetry_3
_geom_angle_publ_flag
C26 Ru1 C25 38.06(17) . . ?
C26 Ru1 C22 65.53(19) . . ?
C25 Ru1 C22 77.65(19) . . ?
C26 Ru1 C23 77.68(17) . . ?
C25 Ru1 C23 65.32(19) . . ?
C22 Ru1 C23 36.15(19) . . ?
C26 Ru1 C21 36.75(18) . . ?
C25 Ru1 C21 66.88(17) . . ?
C22 Ru1 C21 35.93(19) . . ?
C23 Ru1 C21 65.12(19) . . ?
C26 Ru1 C24 67.00(16) . . ?
C25 Ru1 C24 37.02(18) . . ?
C22 Ru1 C24 64.6(2) . . ?
C23 Ru1 C24 35.26(18) . . ?
C21 Ru1 C24 77.49(16) . . ?
C26 Ru1 Ga2 102.15(13) . . ?
C25 Ru1 Ga2 93.78(13) . . ?
C22 Ru1 Ga2 167.53(15) . . ?
C23 Ru1 Ga2 146.77(15) . . ?
C21 Ru1 Ga2 132.20(14) . . ?
C24 Ru1 Ga2 113.50(14) . . ?
C26 Ru1 Ga1 170.00(12) . . ?
C25 Ru1 Ga1 140.75(13) . . ?
C22 Ru1 Ga1 104.68(15) . . ?
C23 Ru1 Ga1 93.16(13) . . ?
C21 Ru1 Ga1 135.27(14) . . ?
C24 Ru1 Ga1 107.65(11) . . ?
Ga2 Ru1 Ga1 87.70(2) . . ?
C26 Ru1 Ga3 102.17(12) . . ?
C25 Ru1 Ga3 138.12(13) . . ?
C22 Ru1 Ga3 99.22(15) . . ?
C23 Ru1 Ga3 131.93(15) . . ?
C21 Ru1 Ga3 86.06(12) . . ?
C24 Ru1 Ga3 162.93(12) . . ?
Ga2 Ru1 Ga3 81.02(2) . . ?
Ga1 Ru1 Ga3 80.87(2) . . ?
C1 Ga1 C5 37.35(16) . . ?
C1 Ga1 C2 36.95(16) . . ?
C5 Ga1 C2 61.54(15) . . ?
C1 Ga1 C4 61.49(15) . . ?
C5 Ga1 C4 36.91(14) . . ?
C2 Ga1 C4 60.47(15) . . ?
C1 Ga1 C3 60.88(15) . . ?
C5 Ga1 C3 60.94(14) . . ?
C2 Ga1 C3 35.82(15) . . ?
C4 Ga1 C3 35.98(14) . . ?
C1 Ga1 Ru1 159.16(11) . . ?
C5 Ga1 Ru1 153.12(11) . . ?
C2 Ga1 Ru1 145.28(11) . . ?
C4 Ga1 Ru1 139.06(10) . . ?
C3 Ga1 Ru1 135.71(10) . . ?
C12 Ga2 C13 37.28(16) . . ?
C12 Ga2 C11 36.9(3) . . ?
C13 Ga2 C11 60.01(19) . . ?
C12 Ga2 C14 60.48(19) . . ?
C13 Ga2 C14 35.88(17) . . ?
C11 Ga2 C14 57.7(3) . . ?
C12 Ga2 C15 59.7(3) . . ?
C13 Ga2 C15 59.1(2) . . ?
C11 Ga2 C15 33.8(4) . . ?
C14 Ga2 C15 34.6(3) . . ?
C12 Ga2 Ru1 163.66(14) . . ?
C13 Ga2 Ru1 150.25(10) . . ?
C11 Ga2 Ru1 148.42(17) . . ?
C14 Ga2 Ru1 135.21(14) . . ?
C15 Ga2 Ru1 134.7(2) . . ?
Cl2 Ga3 Cl1 101.97(5) . . ?
Cl2 Ga3 Cl3 102.47(5) . . ?
Cl1 Ga3 Cl3 99.96(5) . . ?
Cl2 Ga3 Ru1 116.29(4) . . ?
Cl1 Ga3 Ru1 119.11(4) . . ?
Cl3 Ga3 Ru1 114.43(4) . . ?
C2 C1 C5 107.7(4) . . ?
C2 C1 C6 126.6(4) . . ?
C5 C1 C6 125.5(4) . . ?
C2 C1 Ga1 73.3(2) . . ?
C5 C1 Ga1 71.4(2) . . ?
C6 C1 Ga1 124.8(3) . . ?
C3 C2 C1 108.3(4) . . ?
C3 C2 C7 125.7(4) . . ?
C1 C2 C7 126.0(4) . . ?
C3 C2 Ga1 73.4(2) . . ?
C1 C2 Ga1 69.7(2) . . ?
C7 C2 Ga1 124.7(3) . . ?
C2 C3 C4 108.4(4) . . ?
C2 C3 C8 126.3(4) . . ?
C4 C3 C8 125.3(4) . . ?
C2 C3 Ga1 70.8(2) . . ?
C4 C3 Ga1 70.8(2) . . ?
C8 C3 Ga1 125.3(3) . . ?
C3 C4 C5 108.1(4) . . ?
C3 C4 C9 127.2(4) . . ?
C5 C4 C9 124.7(4) . . ?
C3 C4 Ga1 73.2(2) . . ?
C5 C4 Ga1 69.8(2) . . ?
C9 C4 Ga1 123.8(3) . . ?
C1 C5 C4 107.6(4) . . ?
C1 C5 C10 127.6(4) . . ?
C4 C5 C10 124.7(4) . . ?
C1 C5 Ga1 71.2(2) . . ?
C4 C5 Ga1 73.3(2) . . ?
C10 C5 Ga1 124.2(3) . . ?
C15 C11 C12 110.8(7) . . ?
C15 C11 C16 130.6(12) . . ?
C12 C11 C16 118.6(12) . . ?
C15 C11 Ga2 76.7(5) . . ?
C12 C11 Ga2 69.1(3) . . ?
C16 C11 Ga2 121.3(5) . . ?
C11 C12 C13 105.2(6) . . ?
C11 C12 C17 130.0(7) . . ?
C13 C12 C17 124.4(6) . . ?
C11 C12 Ga2 73.9(3) . . ?
C13 C12 Ga2 73.0(2) . . ?
C17 C12 Ga2 123.5(4) . . ?
C14 C13 C12 107.4(5) . . ?
C14 C13 C18 126.8(6) . . ?
C12 C13 C18 125.6(5) . . ?
C14 C13 Ga2 75.1(3) . . ?
C12 C13 Ga2 69.7(2) . . ?
C18 C13 Ga2 123.9(3) . . ?
C15 C14 C13 108.3(7) . . ?
C15 C14 C19 128.7(9) . . ?
C13 C14 C19 123.0(8) . . ?
C15 C14 Ga2 73.8(4) . . ?
C13 C14 Ga2 69.0(2) . . ?
C19 C14 Ga2 121.9(4) . . ?
C11 C15 C14 108.3(6) . . ?
C11 C15 C20 128.1(15) . . ?
C14 C15 C20 123.5(14) . . ?
C11 C15 Ga2 69.6(4) . . ?
C14 C15 Ga2 71.6(3) . . ?
C20 C15 Ga2 126.7(5) . . ?
C22 C21 C26 117.8(4) . . ?
C22 C21 C27 121.6(6) . . ?
C26 C21 C27 120.5(5) . . ?
C22 C21 Ru1 70.2(2) . . ?
C26 C21 Ru1 69.2(2) . . ?
C27 C21 Ru1 134.6(3) . . ?
C23 C22 C21 122.2(5) . . ?
C23 C22 Ru1 72.5(3) . . ?
C21 C22 Ru1 73.9(3) . . ?
C24 C23 C22 122.3(5) . . ?
C24 C23 Ru1 74.7(3) . . ?
C22 C23 Ru1 71.4(3) . . ?
C23 C24 C25 117.7(4) . . ?
C23 C24 C28 120.0(5) . . ?
C25 C24 C28 122.2(5) . . ?
C23 C24 Ru1 70.1(3) . . ?
C25 C24 Ru1 68.5(2) . . ?
C28 C24 Ru1 136.0(3) . . ?
C24 C25 C26 119.6(4) . . ?
C24 C25 Ru1 74.5(2) . . ?
C26 C25 Ru1 70.6(2) . . ?
C21 C26 C25 120.0(4) . . ?
C21 C26 Ru1 74.1(2) . . ?
C25 C26 Ru1 71.3(2) . . ?
C30 C28 C29 111.1(6) . . ?
C30 C28 C24 113.9(5) . . ?
C29 C28 C24 109.3(5) . . ?

loop_
_geom_bond_atom_site_label_1
_geom_bond_atom_site_label_2
_geom_bond_distance
_geom_bond_site_symmetry_2
_geom_bond_publ_flag
Ru1 C26 2.201(4) . ?
Ru1 C25 2.210(4) . ?
Ru1 C22 2.218(4) . ?
Ru1 C23 2.232(4) . ?
Ru1 C21 2.264(4) . ?
Ru1 C24 2.290(4) . ?
Ru1 Ga2 2.3677(6) . ?
Ru1 Ga1 2.3721(7) . ?
Ru1 Ga3 2.4667(6) . ?
Ga1 C1 2.227(4) . ?
Ga1 C5 2.230(4) . ?
Ga1 C2 2.274(4) . ?
Ga1 C4 2.277(4) . ?
Ga1 C3 2.308(4) . ?
Ga2 C12 2.190(4) . ?
Ga2 C13 2.232(4) . ?
Ga2 C11 2.252(6) . ?
Ga2 C14 2.311(5) . ?
Ga2 C15 2.338(6) . ?
Ga3 Cl2 2.2550(12) . ?
Ga3 Cl1 2.2683(12) . ?
Ga3 Cl3 2.2724(11) . ?
C1 C2 1.427(6) . ?
C1 C5 1.427(6) . ?
C1 C6 1.507(6) . ?
C2 C3 1.410(6) . ?
C2 C7 1.518(6) . ?
C3 C4 1.417(6) . ?
C3 C8 1.511(6) . ?
C4 C5 1.427(6) . ?
C4 C9 1.501(6) . ?
C5 C10 1.505(6) . ?
C11 C15 1.335(14) . ?
C11 C12 1.409(10) . ?
C11 C16 1.560(11) . ?
C12 C13 1.414(6) . ?
C12 C17 1.509(9) . ?
C13 C14 1.402(7) . ?
C13 C18 1.490(6) . ?
C14 C15 1.383(13) . ?
C14 C19 1.515(10) . ?
C15 C20 1.509(10) . ?
C21 C22 1.383(7) . ?
C21 C26 1.409(7) . ?
C21 C27 1.515(7) . ?
C22 C23 1.381(7) . ?
C23 C24 1.371(7) . ?
C24 C25 1.431(7) . ?
C24 C28 1.526(7) . ?
C25 C26 1.438(6) . ?
C28 C30 1.498(8) . ?
C28 C29 1.517(8) . ?

loop_
_geom_torsion_atom_site_label_1
_geom_torsion_atom_site_label_2
_geom_torsion_atom_site_label_3
_geom_torsion_atom_site_label_4
_geom_torsion
_geom_torsion_site_symmetry_1
_geom_torsion_site_symmetry_2
_geom_torsion_site_symmetry_3
_geom_torsion_site_symmetry_4
_geom_torsion_publ_flag
C26 Ru1 Ga1 C1 -179.3(8) . . . . ?
C25 Ru1 Ga1 C1 103.7(4) . . . . ?
C22 Ru1 Ga1 C1 -168.0(4) . . . . ?
C23 Ru1 Ga1 C1 157.3(4) . . . . ?
C21 Ru1 Ga1 C1 -145.6(4) . . . . ?
C24 Ru1 Ga1 C1 124.5(4) . . . . ?
Ga2 Ru1 Ga1 C1 10.5(3) . . . . ?
Ga3 Ru1 Ga1 C1 -70.7(3) . . . . ?
C26 Ru1 Ga1 C5 -75.4(7) . . . . ?
C25 Ru1 Ga1 C5 -152.4(3) . . . . ?
C22 Ru1 Ga1 C5 -64.1(3) . . . . ?
C23 Ru1 Ga1 C5 -98.8(3) . . . . ?
C21 Ru1 Ga1 C5 -41.7(3) . . . . ?
C24 Ru1 Ga1 C5 -131.6(3) . . . . ?
Ga2 Ru1 Ga1 C5 114.4(2) . . . . ?
Ga3 Ru1 Ga1 C5 33.2(2) . . . . ?
C26 Ru1 Ga1 C2 99.5(7) . . . . ?
C25 Ru1 Ga1 C2 22.5(3) . . . . ?
C22 Ru1 Ga1 C2 110.9(3) . . . . ?
C23 Ru1 Ga1 C2 76.1(3) . . . . ?
C21 Ru1 Ga1 C2 133.2(3) . . . . ?
C24 Ru1 Ga1 C2 43.3(3) . . . . ?
Ga2 Ru1 Ga1 C2 -70.6(2) . . . . ?
Ga3 Ru1 Ga1 C2 -151.9(2) . . . . ?
C26 Ru1 Ga1 C4 -10.6(7) . . . . ?
C25 Ru1 Ga1 C4 -87.5(3) . . . . ?
C22 Ru1 Ga1 C4 0.8(2) . . . . ?
C23 Ru1 Ga1 C4 -33.9(2) . . . . ?
C21 Ru1 Ga1 C4 23.2(2) . . . . ?
C24 Ru1 Ga1 C4 -66.7(2) . . . . ?
Ga2 Ru1 Ga1 C4 179.31(15) . . . . ?
Ga3 Ru1 Ga1 C4 98.04(16) . . . . ?
C26 Ru1 Ga1 C3 43.5(7) . . . . ?
C25 Ru1 Ga1 C3 -33.5(3) . . . . ?
C22 Ru1 Ga1 C3 54.9(2) . . . . ?
C23 Ru1 Ga1 C3 20.1(2) . . . . ?
C21 Ru1 Ga1 C3 77.2(2) . . . . ?
C24 Ru1 Ga1 C3 -12.7(2) . . . . ?
Ga2 Ru1 Ga1 C3 -126.62(15) . . . . ?
Ga3 Ru1 Ga1 C3 152.11(15) . . . . ?
C26 Ru1 Ga2 C12 160.9(5) . . . . ?
C25 Ru1 Ga2 C12 -161.5(5) . . . . ?
C22 Ru1 Ga2 C12 152.4(9) . . . . ?
C23 Ru1 Ga2 C12 -113.1(6) . . . . ?
C21 Ru1 Ga2 C12 136.6(6) . . . . ?
C24 Ru1 Ga2 C12 -129.1(5) . . . . ?
Ga1 Ru1 Ga2 C12 -20.8(5) . . . . ?
Ga3 Ru1 Ga2 C12 60.3(5) . . . . ?
C26 Ru1 Ga2 C13 55.4(3) . . . . ?
C25 Ru1 Ga2 C13 92.9(3) . . . . ?
C22 Ru1 Ga2 C13 46.9(7) . . . . ?
C23 Ru1 Ga2 C13 141.4(3) . . . . ?
C21 Ru1 Ga2 C13 31.0(3) . . . . ?
C24 Ru1 Ga2 C13 125.4(3) . . . . ?
Ga1 Ru1 Ga2 C13 -126.4(2) . . . . ?
Ga3 Ru1 Ga2 C13 -45.3(2) . . . . ?
C26 Ru1 Ga2 C11 -102.0(7) . . . . ?
C25 Ru1 Ga2 C11 -64.4(7) . . . . ?
C22 Ru1 Ga2 C11 -110.5(10) . . . . ?
C23 Ru1 Ga2 C11 -16.0(7) . . . . ?
C21 Ru1 Ga2 C11 -126.3(7) . . . . ?
C24 Ru1 Ga2 C11 -32.0(7) . . . . ?
Ga1 Ru1 Ga2 C11 76.3(6) . . . . ?
Ga3 Ru1 Ga2 C11 157.4(6) . . . . ?
C26 Ru1 Ga2 C14 -0.9(3) . . . . ?
C25 Ru1 Ga2 C14 36.6(3) . . . . ?
C22 Ru1 Ga2 C14 -9.4(8) . . . . ?
C23 Ru1 Ga2 C14 85.1(4) . . . . ?
C21 Ru1 Ga2 C14 -25.3(3) . . . . ?
C24 Ru1 Ga2 C14 69.1(3) . . . . ?
Ga1 Ru1 Ga2 C14 177.3(3) . . . . ?
Ga3 Ru1 Ga2 C14 -101.5(3) . . . . ?
C26 Ru1 Ga2 C15 -50.6(6) . . . . ?
C25 Ru1 Ga2 C15 -13.1(6) . . . . ?
C22 Ru1 Ga2 C15 -59.1(9) . . . . ?
C23 Ru1 Ga2 C15 35.4(6) . . . . ?
C21 Ru1 Ga2 C15 -74.9(6) . . . . ?
C24 Ru1 Ga2 C15 19.4(6) . . . . ?
Ga1 Ru1 Ga2 C15 127.7(5) . . . . ?
Ga3 Ru1 Ga2 C15 -151.2(5) . . . . ?
C26 Ru1 Ga3 Cl2 92.92(14) . . . . ?
C25 Ru1 Ga3 Cl2 107.91(19) . . . . ?
C22 Ru1 Ga3 Cl2 26.15(15) . . . . ?
C23 Ru1 Ga3 Cl2 8.65(18) . . . . ?
C21 Ru1 Ga3 Cl2 59.69(15) . . . . ?
C24 Ru1 Ga3 Cl2 44.2(5) . . . . ?
Ga2 Ru1 Ga3 Cl2 -166.48(4) . . . . ?
Ga1 Ru1 Ga3 Cl2 -77.38(5) . . . . ?
C26 Ru1 Ga3 Cl1 -144.40(13) . . . . ?
C25 Ru1 Ga3 Cl1 -129.42(19) . . . . ?
C22 Ru1 Ga3 Cl1 148.82(15) . . . . ?
C23 Ru1 Ga3 Cl1 131.32(18) . . . . ?
C21 Ru1 Ga3 Cl1 -177.63(15) . . . . ?
C24 Ru1 Ga3 Cl1 166.8(5) . . . . ?
Ga2 Ru1 Ga3 Cl1 -43.80(4) . . . . ?
Ga1 Ru1 Ga3 Cl1 45.29(4) . . . . ?
C26 Ru1 Ga3 Cl3 -26.35(13) . . . . ?
C25 Ru1 Ga3 Cl3 -11.37(19) . . . . ?
C22 Ru1 Ga3 Cl3 -93.12(15) . . . . ?
C23 Ru1 Ga3 Cl3 -110.62(17) . . . . ?
C21 Ru1 Ga3 Cl3 -59.58(15) . . . . ?
C24 Ru1 Ga3 Cl3 -75.1(5) . . . . ?
Ga2 Ru1 Ga3 Cl3 74.25(4) . . . . ?
Ga1 Ru1 Ga3 Cl3 163.35(4) . . . . ?
C5 Ga1 C1 C2 115.8(3) . . . . ?
C4 Ga1 C1 C2 77.8(3) . . . . ?
C3 Ga1 C1 C2 36.5(2) . . . . ?
Ru1 Ga1 C1 C2 -110.5(3) . . . . ?
C2 Ga1 C1 C5 -115.8(3) . . . . ?
C4 Ga1 C1 C5 -38.0(2) . . . . ?
C3 Ga1 C1 C5 -79.3(2) . . . . ?
Ru1 Ga1 C1 C5 133.7(3) . . . . ?
C5 Ga1 C1 C6 -120.9(5) . . . . ?
C2 Ga1 C1 C6 123.3(5) . . . . ?
C4 Ga1 C1 C6 -158.9(5) . . . . ?
C3 Ga1 C1 C6 159.9(5) . . . . ?
Ru1 Ga1 C1 C6 12.8(7) . . . . ?
C5 C1 C2 C3 -0.1(4) . . . . ?
C6 C1 C2 C3 175.0(4) . . . . ?
Ga1 C1 C2 C3 -63.7(3) . . . . ?
C5 C1 C2 C7 -177.6(4) . . . . ?
C6 C1 C2 C7 -2.5(7) . . . . ?
Ga1 C1 C2 C7 118.8(4) . . . . ?
C5 C1 C2 Ga1 63.6(3) . . . . ?
C6 C1 C2 Ga1 -121.3(4) . . . . ?
C1 Ga1 C2 C3 117.3(4) . . . . ?
C5 Ga1 C2 C3 78.9(3) . . . . ?
C4 Ga1 C2 C3 36.5(2) . . . . ?
Ru1 Ga1 C2 C3 -98.5(3) . . . . ?
C5 Ga1 C2 C1 -38.4(2) . . . . ?
C4 Ga1 C2 C1 -80.8(3) . . . . ?
C3 Ga1 C2 C1 -117.3(4) . . . . ?
Ru1 Ga1 C2 C1 144.2(2) . . . . ?
C1 Ga1 C2 C7 -120.5(5) . . . . ?
C5 Ga1 C2 C7 -158.9(5) . . . . ?
C4 Ga1 C2 C7 158.7(5) . . . . ?
C3 Ga1 C2 C7 122.2(5) . . . . ?
Ru1 Ga1 C2 C7 23.7(5) . . . . ?
C1 C2 C3 C4 0.3(4) . . . . ?
C7 C2 C3 C4 177.8(4) . . . . ?
Ga1 C2 C3 C4 -61.1(3) . . . . ?
C1 C2 C3 C8 -178.4(4) . . . . ?
C7 C2 C3 C8 -0.9(7) . . . . ?
Ga1 C2 C3 C8 120.3(4) . . . . ?
C1 C2 C3 Ga1 61.4(3) . . . . ?
C7 C2 C3 Ga1 -121.1(4) . . . . ?
C1 Ga1 C3 C2 -37.7(2) . . . . ?
C5 Ga1 C3 C2 -80.7(3) . . . . ?
C4 Ga1 C3 C2 -118.3(3) . . . . ?
Ru1 Ga1 C3 C2 126.2(2) . . . . ?
C1 Ga1 C3 C4 80.6(3) . . . . ?
C5 Ga1 C3 C4 37.7(2) . . . . ?
C2 Ga1 C3 C4 118.3(3) . . . . ?
Ru1 Ga1 C3 C4 -115.4(2) . . . . ?
C1 Ga1 C3 C8 -159.2(4) . . . . ?
C5 Ga1 C3 C8 157.8(4) . . . . ?
C2 Ga1 C3 C8 -121.5(5) . . . . ?
C4 Ga1 C3 C8 120.2(5) . . . . ?
Ru1 Ga1 C3 C8 4.8(5) . . . . ?
C2 C3 C4 C5 -0.3(4) . . . . ?
C8 C3 C4 C5 178.3(4) . . . . ?
Ga1 C3 C4 C5 -61.4(2) . . . . ?
C2 C3 C4 C9 -178.8(4) . . . . ?
C8 C3 C4 C9 -0.2(6) . . . . ?
Ga1 C3 C4 C9 120.0(4) . . . . ?
C2 C3 C4 Ga1 61.1(3) . . . . ?
C8 C3 C4 Ga1 -120.2(4) . . . . ?
C1 Ga1 C4 C3 -78.8(3) . . . . ?
C5 Ga1 C4 C3 -117.2(3) . . . . ?
C2 Ga1 C4 C3 -36.3(2) . . . . ?
Ru1 Ga1 C4 C3 105.8(2) . . . . ?
C1 Ga1 C4 C5 38.4(2) . . . . ?
C2 Ga1 C4 C5 80.9(3) . . . . ?
C3 Ga1 C4 C5 117.2(3) . . . . ?
Ru1 Ga1 C4 C5 -137.0(2) . . . . ?
C1 Ga1 C4 C9 157.3(4) . . . . ?
C5 Ga1 C4 C9 118.9(4) . . . . ?
C2 Ga1 C4 C9 -160.2(4) . . . . ?
C3 Ga1 C4 C9 -123.9(4) . . . . ?
Ru1 Ga1 C4 C9 -18.2(4) . . . . ?
C2 C1 C5 C4 -0.1(4) . . . . ?
C6 C1 C5 C4 -175.2(4) . . . . ?
Ga1 C1 C5 C4 64.8(3) . . . . ?
C2 C1 C5 C10 175.9(4) . . . . ?
C6 C1 C5 C10 0.8(6) . . . . ?
Ga1 C1 C5 C10 -119.2(4) . . . . ?
C2 C1 C5 Ga1 -64.9(3) . . . . ?
C6 C1 C5 Ga1 120.0(4) . . . . ?
C3 C4 C5 C1 0.2(4) . . . . ?
C9 C4 C5 C1 178.8(4) . . . . ?
Ga1 C4 C5 C1 -63.4(3) . . . . ?
C3 C4 C5 C10 -175.9(4) . . . . ?
C9 C4 C5 C10 2.7(6) . . . . ?
Ga1 C4 C5 C10 120.4(4) . . . . ?
C3 C4 C5 Ga1 63.6(3) . . . . ?
C9 C4 C5 Ga1 -117.8(4) . . . . ?
C2 Ga1 C5 C1 38.0(2) . . . . ?
C4 Ga1 C5 C1 115.8(3) . . . . ?
C3 Ga1 C5 C1 79.1(3) . . . . ?
Ru1 Ga1 C5 C1 -145.3(2) . . . . ?
C1 Ga1 C5 C4 -115.8(3) . . . . ?
C2 Ga1 C5 C4 -77.8(3) . . . . ?
C3 Ga1 C5 C4 -36.7(2) . . . . ?
Ru1 Ga1 C5 C4 98.9(3) . . . . ?
C1 Ga1 C5 C10 123.2(5) . . . . ?
C2 Ga1 C5 C10 161.2(4) . . . . ?
C4 Ga1 C5 C10 -121.0(5) . . . . ?
C3 Ga1 C5 C10 -157.7(4) . . . . ?
Ru1 Ga1 C5 C10 -22.1(5) . . . . ?
C12 Ga2 C11 C15 -118.7(7) . . . . ?
C13 Ga2 C11 C15 -78.3(6) . . . . ?
C14 Ga2 C11 C15 -36.2(5) . . . . ?
Ru1 Ga2 C11 C15 89.0(7) . . . . ?
C13 Ga2 C11 C12 40.4(3) . . . . ?
C14 Ga2 C11 C12 82.5(4) . . . . ?
C15 Ga2 C11 C12 118.7(7) . . . . ?
Ru1 Ga2 C11 C12 -152.3(3) . . . . ?
C12 Ga2 C11 C16 111.6(14) . . . . ?
C13 Ga2 C11 C16 152.1(12) . . . . ?
C14 Ga2 C11 C16 -165.8(13) . . . . ?
C15 Ga2 C11 C16 -129.7(14) . . . . ?
Ru1 Ga2 C11 C16 -40.7(15) . . . . ?
C15 C11 C12 C13 -0.9(7) . . . . ?
C16 C11 C12 C13 178.1(5) . . . . ?
Ga2 C11 C12 C13 -66.8(3) . . . . ?
C15 C11 C12 C17 -173.6(6) . . . . ?
C16 C11 C12 C17 5.3(9) . . . . ?
Ga2 C11 C12 C17 120.5(5) . . . . ?
C15 C11 C12 Ga2 65.9(6) . . . . ?
C16 C11 C12 Ga2 -115.2(6) . . . . ?
C13 Ga2 C12 C11 -112.0(6) . . . . ?
C14 Ga2 C12 C11 -74.5(5) . . . . ?
C15 Ga2 C12 C11 -34.4(5) . . . . ?
Ru1 Ga2 C12 C11 120.2(6) . . . . ?
C11 Ga2 C12 C13 112.0(6) . . . . ?
C14 Ga2 C12 C13 37.5(3) . . . . ?
C15 Ga2 C12 C13 77.6(5) . . . . ?
Ru1 Ga2 C12 C13 -127.9(4) . . . . ?
C13 Ga2 C12 C17 120.4(8) . . . . ?
C11 Ga2 C12 C17 -127.7(9) . . . . ?
C14 Ga2 C12 C17 157.9(7) . . . . ?
C15 Ga2 C12 C17 -162.0(8) . . . . ?
Ru1 Ga2 C12 C17 -7.5(10) . . . . ?
C11 C12 C13 C14 1.2(5) . . . . ?
C17 C12 C13 C14 174.4(5) . . . . ?
Ga2 C12 C13 C14 -66.3(3) . . . . ?
C11 C12 C13 C18 -174.7(4) . . . . ?
C17 C12 C13 C18 -1.5(7) . . . . ?
Ga2 C12 C13 C18 117.8(4) . . . . ?
C11 C12 C13 Ga2 67.4(3) . . . . ?
C17 C12 C13 Ga2 -119.3(5) . . . . ?
C12 Ga2 C13 C14 115.3(5) . . . . ?
C11 Ga2 C13 C14 75.3(5) . . . . ?
C15 Ga2 C13 C14 35.9(5) . . . . ?
Ru1 Ga2 C13 C14 -91.2(4) . . . . ?
C11 Ga2 C13 C12 -40.1(5) . . . . ?
C14 Ga2 C13 C12 -115.3(5) . . . . ?
C15 Ga2 C13 C12 -79.4(5) . . . . ?
Ru1 Ga2 C13 C12 153.4(3) . . . . ?
C12 Ga2 C13 C18 -120.0(6) . . . . ?
C11 Ga2 C13 C18 -160.1(7) . . . . ?
C14 Ga2 C13 C18 124.6(6) . . . . ?
C15 Ga2 C13 C18 160.6(7) . . . . ?
Ru1 Ga2 C13 C18 33.4(6) . . . . ?
C12 C13 C14 C15 -1.1(6) . . . . ?
C18 C13 C14 C15 174.7(5) . . . . ?
Ga2 C13 C14 C15 -63.8(4) . . . . ?
C12 C13 C14 C19 177.9(5) . . . . ?
C18 C13 C14 C19 -6.2(8) . . . . ?
Ga2 C13 C14 C19 115.2(5) . . . . ?
C12 C13 C14 Ga2 62.7(3) . . . . ?
C18 C13 C14 Ga2 -121.5(4) . . . . ?
C12 Ga2 C14 C15 78.5(6) . . . . ?
C13 Ga2 C14 C15 117.5(7) . . . . ?
C11 Ga2 C14 C15 35.3(5) . . . . ?
Ru1 Ga2 C14 C15 -107.3(6) . . . . ?
C12 Ga2 C14 C13 -39.0(3) . . . . ?
C11 Ga2 C14 C13 -82.2(4) . . . . ?
C15 Ga2 C14 C13 -117.5(7) . . . . ?
Ru1 Ga2 C14 C13 135.2(2) . . . . ?
C12 Ga2 C14 C19 -155.6(8) . . . . ?
C13 Ga2 C14 C19 -116.6(9) . . . . ?
C11 Ga2 C14 C19 161.2(9) . . . . ?
C15 Ga2 C14 C19 125.9(10) . . . . ?
Ru1 Ga2 C14 C19 18.6(9) . . . . ?
C12 C11 C15 C14 0.2(9) . . . . ?
C16 C11 C15 C14 -178.6(6) . . . . ?
Ga2 C11 C15 C14 61.5(5) . . . . ?
C12 C11 C15 C20 177.5(6) . . . . ?
C16 C11 C15 C20 -1.3(14) . . . . ?
Ga2 C11 C15 C20 -121.2(8) . . . . ?
C12 C11 C15 Ga2 -61.2(4) . . . . ?
C16 C11 C15 Ga2 120.0(8) . . . . ?
C13 C14 C15 C11 0.6(8) . . . . ?
C19 C14 C15 C11 -178.4(6) . . . . ?
Ga2 C14 C15 C11 -60.2(5) . . . . ?
C13 C14 C15 C20 -176.9(6) . . . . ?
C19 C14 C15 C20 4.2(11) . . . . ?
Ga2 C14 C15 C20 122.4(7) . . . . ?
C13 C14 C15 Ga2 60.7(4) . . . . ?
C19 C14 C15 Ga2 -118.2(6) . . . . ?
C12 Ga2 C15 C11 37.6(4) . . . . ?
C13 Ga2 C15 C11 81.2(5) . . . . ?
C14 Ga2 C15 C11 118.5(7) . . . . ?
Ru1 Ga2 C15 C11 -132.6(4) . . . . ?
C12 Ga2 C15 C14 -80.9(4) . . . . ?
C13 Ga2 C15 C14 -37.3(3) . . . . ?
C11 Ga2 C15 C14 -118.5(7) . . . . ?
Ru1 Ga2 C15 C14 108.9(4) . . . . ?
C12 Ga2 C15 C20 160.6(17) . . . . ?
C13 Ga2 C15 C20 -155.9(17) . . . . ?
C11 Ga2 C15 C20 122.9(18) . . . . ?
C14 Ga2 C15 C20 -118.5(18) . . . . ?
Ru1 Ga2 C15 C20 -9.6(18) . . . . ?
C26 Ru1 C21 C22 131.9(4) . . . . ?
C25 Ru1 C21 C22 101.1(4) . . . . ?
C23 Ru1 C21 C22 28.7(3) . . . . ?
C24 Ru1 C21 C22 63.7(3) . . . . ?
Ga2 Ru1 C21 C22 174.2(3) . . . . ?
Ga1 Ru1 C21 C22 -38.8(4) . . . . ?
Ga3 Ru1 C21 C22 -111.6(3) . . . . ?
C25 Ru1 C21 C26 -30.8(3) . . . . ?
C22 Ru1 C21 C26 -131.9(4) . . . . ?
C23 Ru1 C21 C26 -103.2(3) . . . . ?
C24 Ru1 C21 C26 -68.2(3) . . . . ?
Ga2 Ru1 C21 C26 42.3(3) . . . . ?
Ga1 Ru1 C21 C26 -170.7(2) . . . . ?
Ga3 Ru1 C21 C26 116.5(3) . . . . ?
C26 Ru1 C21 C27 -112.7(7) . . . . ?
C25 Ru1 C21 C27 -143.5(7) . . . . ?
C22 Ru1 C21 C27 115.3(8) . . . . ?
C23 Ru1 C21 C27 144.1(7) . . . . ?
C24 Ru1 C21 C27 179.1(7) . . . . ?
Ga2 Ru1 C21 C27 -70.4(7) . . . . ?
Ga1 Ru1 C21 C27 76.5(7) . . . . ?
Ga3 Ru1 C21 C27 3.7(6) . . . . ?
C26 C21 C22 C23 -4.6(7) . . . . ?
C27 C21 C22 C23 172.7(5) . . . . ?
Ru1 C21 C22 C23 -56.5(4) . . . . ?
C26 C21 C22 Ru1 51.9(4) . . . . ?
C27 C21 C22 Ru1 -130.8(4) . . . . ?
C26 Ru1 C22 C23 103.0(3) . . . . ?
C25 Ru1 C22 C23 64.8(3) . . . . ?
C21 Ru1 C22 C23 132.3(5) . . . . ?
C24 Ru1 C22 C23 28.1(3) . . . . ?
Ga2 Ru1 C22 C23 112.2(7) . . . . ?
Ga1 Ru1 C22 C23 -74.8(3) . . . . ?
Ga3 Ru1 C22 C23 -157.7(3) . . . . ?
C26 Ru1 C22 C21 -29.3(3) . . . . ?
C25 Ru1 C22 C21 -67.5(3) . . . . ?
C23 Ru1 C22 C21 -132.3(5) . . . . ?
C24 Ru1 C22 C21 -104.3(3) . . . . ?
Ga2 Ru1 C22 C21 -20.2(9) . . . . ?
Ga1 Ru1 C22 C21 152.9(3) . . . . ?
Ga3 Ru1 C22 C21 70.0(3) . . . . ?
C21 C22 C23 C24 0.0(7) . . . . ?
Ru1 C22 C23 C24 -57.1(4) . . . . ?
C21 C22 C23 Ru1 57.1(4) . . . . ?
C26 Ru1 C23 C24 67.4(3) . . . . ?
C25 Ru1 C23 C24 29.3(3) . . . . ?
C22 Ru1 C23 C24 132.6(5) . . . . ?
C21 Ru1 C23 C24 104.0(3) . . . . ?
Ga2 Ru1 C23 C24 -26.0(4) . . . . ?
Ga1 Ru1 C23 C24 -116.6(3) . . . . ?
Ga3 Ru1 C23 C24 162.8(2) . . . . ?
C26 Ru1 C23 C22 -65.2(3) . . . . ?
C25 Ru1 C23 C22 -103.3(3) . . . . ?
C21 Ru1 C23 C22 -28.6(3) . . . . ?
C24 Ru1 C23 C22 -132.6(5) . . . . ?
Ga2 Ru1 C23 C22 -158.6(3) . . . . ?
Ga1 Ru1 C23 C22 110.8(3) . . . . ?
Ga3 Ru1 C23 C22 30.2(4) . . . . ?
C22 C23 C24 C25 4.7(7) . . . . ?
Ru1 C23 C24 C25 -50.9(3) . . . . ?
C22 C23 C24 C28 -172.0(4) . . . . ?
Ru1 C23 C24 C28 132.4(4) . . . . ?
C22 C23 C24 Ru1 55.6(4) . . . . ?
C26 Ru1 C24 C23 -101.5(3) . . . . ?
C25 Ru1 C24 C23 -132.4(4) . . . . ?
C22 Ru1 C24 C23 -28.7(3) . . . . ?
C21 Ru1 C24 C23 -64.4(3) . . . . ?
Ga2 Ru1 C24 C23 164.8(3) . . . . ?
Ga1 Ru1 C24 C23 69.5(3) . . . . ?
Ga3 Ru1 C24 C23 -48.5(6) . . . . ?
C26 Ru1 C24 C25 30.9(3) . . . . ?
C22 Ru1 C24 C25 103.7(3) . . . . ?
C23 Ru1 C24 C25 132.4(4) . . . . ?
C21 Ru1 C24 C25 68.0(3) . . . . ?
Ga2 Ru1 C24 C25 -62.8(3) . . . . ?
Ga1 Ru1 C24 C25 -158.1(2) . . . . ?
Ga3 Ru1 C24 C25 83.9(6) . . . . ?
C26 Ru1 C24 C28 145.6(6) . . . . ?
C25 Ru1 C24 C28 114.6(7) . . . . ?
C22 Ru1 C24 C28 -141.7(6) . . . . ?
C23 Ru1 C24 C28 -113.0(7) . . . . ?
C21 Ru1 C24 C28 -177.3(6) . . . . ?
Ga2 Ru1 C24 C28 51.8(6) . . . . ?
Ga1 Ru1 C24 C28 -43.5(6) . . . . ?
Ga3 Ru1 C24 C28 -161.4(4) . . . . ?
C23 C24 C25 C26 -4.7(6) . . . . ?
C28 C24 C25 C26 171.9(4) . . . . ?
Ru1 C24 C25 C26 -56.4(3) . . . . ?
C23 C24 C25 Ru1 51.6(4) . . . . ?
C28 C24 C25 Ru1 -131.8(4) . . . . ?
C26 Ru1 C25 C24 -129.9(4) . . . . ?
C22 Ru1 C25 C24 -64.0(3) . . . . ?
C23 Ru1 C25 C24 -28.0(3) . . . . ?
C21 Ru1 C25 C24 -100.1(3) . . . . ?
Ga2 Ru1 C25 C24 125.2(3) . . . . ?
Ga1 Ru1 C25 C24 34.2(4) . . . . ?
Ga3 Ru1 C25 C24 -154.1(2) . . . . ?
C22 Ru1 C25 C26 65.9(3) . . . . ?
C23 Ru1 C25 C26 101.9(3) . . . . ?
C21 Ru1 C25 C26 29.8(3) . . . . ?
C24 Ru1 C25 C26 129.9(4) . . . . ?
Ga2 Ru1 C25 C26 -104.9(3) . . . . ?
Ga1 Ru1 C25 C26 164.1(2) . . . . ?
Ga3 Ru1 C25 C26 -24.2(4) . . . . ?
C22 C21 C26 C25 4.3(6) . . . . ?
C27 C21 C26 C25 -173.0(4) . . . . ?
Ru1 C21 C26 C25 56.7(3) . . . . ?
C22 C21 C26 Ru1 -52.4(4) . . . . ?
C27 C21 C26 Ru1 130.3(4) . . . . ?
C24 C25 C26 C21 0.3(6) . . . . ?
Ru1 C25 C26 C21 -58.0(4) . . . . ?
C24 C25 C26 Ru1 58.3(3) . . . . ?
C25 Ru1 C26 C21 130.2(4) . . . . ?
C22 Ru1 C26 C21 28.7(3) . . . . ?
C23 Ru1 C26 C21 64.7(3) . . . . ?
C24 Ru1 C26 C21 100.1(3) . . . . ?
Ga2 Ru1 C26 C21 -149.3(2) . . . . ?
Ga1 Ru1 C26 C21 40.8(8) . . . . ?
Ga3 Ru1 C26 C21 -66.0(3) . . . . ?
C22 Ru1 C26 C25 -101.6(3) . . . . ?
C23 Ru1 C26 C25 -65.5(3) . . . . ?
C21 Ru1 C26 C25 -130.2(4) . . . . ?
C24 Ru1 C26 C25 -30.1(3) . . . . ?
Ga2 Ru1 C26 C25 80.5(3) . . . . ?
Ga1 Ru1 C26 C25 -89.4(7) . . . . ?
Ga3 Ru1 C26 C25 163.7(2) . . . . ?
C23 C24 C28 C30 -142.0(6) . . . . ?
C25 C24 C28 C30 41.5(7) . . . . ?
Ru1 C24 C28 C30 -50.1(8) . . . . ?
C23 C24 C28 C29 93.1(7) . . . . ?
C25 C24 C28 C29 -83.4(7) . . . . ?
Ru1 C24 C28 C29 -175.1(5) . . . . ?
